data_7109613
loop_
_publ_author_name
'George F. S. Whitehead'
'Bryony Cross'
'Laura Carthy'
'Victoria A. Milway'
'Harapriya Rath'
'Antonio Fernandez'
'Sarah L. Heath'
'Christopher A. Muryn'
'Robin G. Pritchard'
'Simon J. Teat'
'Grigore A. Timco'
'Richard E. P. Winpenny'

_publ_section_title
;
 Rings and threads as linkers in metal-organic frameworks and
 poly-rotaxanes
;
_journal_name_full Chem.Commun.
_journal_page_first 7195
_journal_paper_doi 10.1039/c3cc42300j
_journal_volume 49
_journal_year 2013
_chemical_formula_sum 'C98 H170 Cr7 F8 N2 Ni O32'
_chemical_formula_weight 2467.49
_chemical_name_common 'Compound X'
_space_group_IT_number 14
_symmetry_cell_setting monoclinic
_symmetry_space_group_name_Hall '-P 2yn'
_symmetry_space_group_name_H-M 'P 1 21/n 1'
_atom_sites_solution_hydrogens geom
_atom_sites_solution_primary direct
_atom_sites_solution_secondary difmap
_audit_conform_dict_location ftp://ftp.iucr.org/pub/cif_core.dic
_audit_conform_dict_name cif_core.dic
_audit_conform_dict_version 2.4
_audit_creation_date 2012-07-25T15:32:03-00:00
_audit_creation_method 'WinGX routine CIF_UPDATE'
_cell_angle_alpha 90
_cell_angle_beta 98.865(2)
_cell_angle_gamma 90
_cell_formula_units_Z 4
_cell_length_a 21.2560(13)
_cell_length_b 29.816(3)
_cell_length_c 23.074(2)
_cell_measurement_reflns_used 5869
_cell_measurement_temperature 100(2)
_cell_volume 14449(2)
_computing_cell_refinement 'HKL Scalepack (Otwinowski & Minor 1997)'
_computing_data_collection 'Collect (Nonius BV, 1997-2000)'
_computing_data_reduction 'HKL Denzo and Scalepack (Otwinowski & Minor 1997)'
_computing_structure_refinement 'SHELXL-97 (Sheldrick, 1997)'
_computing_structure_solution 'SHELXS-97 (Sheldrick, 1990)'
_diffrn_ambient_temperature 100(2)
_diffrn_detector_area_resol_mean 9
_diffrn_measured_fraction_theta_full 0.858
_diffrn_measured_fraction_theta_max 0.858
_diffrn_measurement_device '95mm CCD camera on \k-goniostat'
_diffrn_measurement_device_type KappaCCD
_diffrn_measurement_method CCD
_diffrn_orient_matrix_type 'by Nonius Collect from scalepack cell'
_diffrn_orient_matrix_UB_11 0.0354631
_diffrn_orient_matrix_UB_12 -0.0201184
_diffrn_orient_matrix_UB_13 -0.007635
_diffrn_orient_matrix_UB_21 0.0313226
_diffrn_orient_matrix_UB_22 0.0196692
_diffrn_orient_matrix_UB_23 0.0249273
_diffrn_orient_matrix_UB_31 -0.0053342
_diffrn_orient_matrix_UB_32 -0.018254
_diffrn_orient_matrix_UB_33 0.0352747
_diffrn_radiation_monochromator graphite
_diffrn_radiation_type MoK\a
_diffrn_radiation_wavelength 0.71073
_diffrn_reflns_av_R_equivalents 0.1325
_diffrn_reflns_av_unetI/netI 0.1628
_diffrn_reflns_limit_h_max 20
_diffrn_reflns_limit_h_min -20
_diffrn_reflns_limit_k_max 27
_diffrn_reflns_limit_k_min -27
_diffrn_reflns_limit_l_max 21
_diffrn_reflns_limit_l_min -21
_diffrn_reflns_number 20154
_diffrn_reflns_theta_full 20.2
_diffrn_reflns_theta_max 20.2
_diffrn_reflns_theta_min 2.91
_exptl_absorpt_coefficient_mu 0.710
_exptl_absorpt_correction_type none
_exptl_crystal_colour Green
_exptl_crystal_density_diffrn 1.134
_exptl_crystal_density_method 'not measured'
_exptl_crystal_description Block
_exptl_crystal_F_000 5022
_exptl_crystal_size_max 0.5
_exptl_crystal_size_mid 0.5
_exptl_crystal_size_min 0.3
_refine_diff_density_max 1.267
_refine_diff_density_min -0.645
_refine_diff_density_rms 0.164
_refine_ls_extinction_method none
_refine_ls_goodness_of_fit_ref 1.842
_refine_ls_hydrogen_treatment constr
_refine_ls_matrix_type full
_refine_ls_number_parameters 1309
_refine_ls_number_reflns 11927
_refine_ls_number_restraints 2472
_refine_ls_restrained_S_all 1.708
_refine_ls_R_factor_all 0.2673
_refine_ls_R_factor_gt 0.1991
_refine_ls_shift/su_max 0.000
_refine_ls_shift/su_mean 0.000
_refine_ls_structure_factor_coef Fsqd
_refine_ls_weighting_details 'calc w=1/[\s^2^(Fo^2^)+(0.2000P)^2^+0.0000P] where P=(Fo^2^+2Fc^2^)/3'
_refine_ls_weighting_scheme calc
_refine_ls_wR_factor_gt 0.4917
_refine_ls_wR_factor_ref 0.5326
_reflns_number_gt 6842
_reflns_number_total 11927
_reflns_threshold_expression >2sigma(I)
_cod_data_source_file c3cc42300j.txt
_cod_data_source_block nrepw444
_cod_original_sg_symbol_H-M P21/n
_cod_original_formula_sum '    C98 H170 Cr7 F8 N2 Ni1 O32'
_cod_database_code 7109613

loop_
_symmetry_equiv_pos_as_xyz
'x, y, z'
'-x+1/2, y+1/2, -z+1/2'
'-x, -y, -z'
'x-1/2, -y-1/2, z-1/2'

loop_
_atom_site_label
_atom_site_type_symbol
_atom_site_fract_x
_atom_site_fract_y
_atom_site_fract_z
_atom_site_U_iso_or_equiv
_atom_site_adp_type
_atom_site_occupancy
_atom_site_symmetry_multiplicity
_atom_site_calc_flag
_atom_site_refinement_flags_posn
_atom_site_refinement_flags_adp
_atom_site_refinement_flags_occupancy
Cr1 Cr 0.8474(2) 0.38981(16) 0.10157(19) 0.0772(16) Uani 0.875 1 d . . P
Cr2 Cr 0.8350(2) 0.44525(13) 0.22786(19) 0.0674(15) Uani 0.875 1 d . . P
Cr3 Cr 0.7318(2) 0.44007(14) 0.32506(18) 0.0736(16) Uani 0.875 1 d . . P
Cr4 Cr 0.5812(2) 0.40298(13) 0.31870(18) 0.0658(14) Uani 0.875 1 d . . P
Cr5 Cr 0.4946(2) 0.31891(13) 0.24520(19) 0.0693(15) Uani 0.875 1 d . . P
Cr6 Cr 0.5080(2) 0.26213(14) 0.12040(19) 0.0687(15) Uani 0.875 1 d . . P
Cr7 Cr 0.6100(2) 0.26884(14) 0.02190(18) 0.0684(15) Uani 0.875 1 d . . P
Cr8 Cr 0.7517(2) 0.31883(15) 0.0151(2) 0.0755(16) Uani 0.875 1 d . . P
Ni1 Ni 0.8474(2) 0.38981(16) 0.10157(19) 0.0772(16) Uani 0.125 1 d . . P
Ni2 Ni 0.8350(2) 0.44525(13) 0.22786(19) 0.0674(15) Uani 0.125 1 d . . P
Ni3 Ni 0.7318(2) 0.44007(14) 0.32506(18) 0.0736(16) Uani 0.125 1 d . . P
Ni4 Ni 0.5812(2) 0.40298(13) 0.31870(18) 0.0658(14) Uani 0.125 1 d . . P
Ni5 Ni 0.4946(2) 0.31891(13) 0.24520(19) 0.0693(15) Uani 0.125 1 d . . P
Ni6 Ni 0.5080(2) 0.26213(14) 0.12040(19) 0.0687(15) Uani 0.125 1 d . . P
Ni7 Ni 0.6100(2) 0.26884(14) 0.02190(18) 0.0684(15) Uani 0.125 1 d . . P
Ni8 Ni 0.7517(2) 0.31883(15) 0.0151(2) 0.0755(16) Uani 0.125 1 d . . P
F1 F 0.7970(6) 0.4156(4) 0.1546(6) 0.063(4) Uani 1 1 d . . .
F2 F 0.7743(7) 0.4122(5) 0.2669(6) 0.080(5) Uani 1 1 d . . .
F3 F 0.6526(6) 0.4188(4) 0.2804(6) 0.065(4) Uani 1 1 d . . .
F4 F 0.5758(6) 0.3467(4) 0.2742(5) 0.060(4) Uani 1 1 d . . .
F5 F 0.5197(6) 0.3156(4) 0.1687(5) 0.060(4) Uani 1 1 d . . .
F6 F 0.5918(6) 0.2708(4) 0.1006(5) 0.057(4) Uani 1 1 d . . .
F7 F 0.6688(7) 0.3169(4) 0.0399(6) 0.071(4) Uani 1 1 d . . .
F8 F 0.7866(6) 0.3418(4) 0.0898(6) 0.062(4) Uani 1 1 d . . .
O1 O 0.9120(11) 0.4360(8) 0.1131(10) 0.117(8) Uani 1 1 d . U .
O2 O 0.8945(8) 0.4770(6) 0.1873(10) 0.079(6) Uani 1 1 d . U .
O3 O 0.8987(9) 0.3578(7) 0.1654(9) 0.092(7) Uani 1 1 d . U .
O4 O 0.8995(9) 0.4000(6) 0.2445(8) 0.081(6) Uani 1 1 d . U .
O5 O 0.8695(8) 0.4771(6) 0.2986(9) 0.080(6) Uani 1 1 d . U .
O6 O 0.8128(10) 0.4609(8) 0.3677(10) 0.106(7) Uani 1 1 d . U .
O7 O 0.7728(10) 0.4934(6) 0.2067(9) 0.082(6) Uani 1 1 d . U .
O8 O 0.7218(9) 0.4961(6) 0.2814(9) 0.077(5) Uani 1 1 d . U .
O9 O 0.6947(11) 0.4673(6) 0.3850(10) 0.093(6) Uani 1 1 d . U .
O10 O 0.5854(10) 0.4588(6) 0.3625(9) 0.087(6) Uani 1 1 d . U .
O11 O 0.7382(9) 0.3843(6) 0.3720(8) 0.076(6) Uani 1 1 d . U .
O12 O 0.6370(9) 0.3731(6) 0.3831(7) 0.069(5) Uani 1 1 d . U .
O13 O 0.5096(9) 0.3903(7) 0.3571(8) 0.087(6) Uani 1 1 d . U .
O14 O 0.4690(10) 0.3222(6) 0.3217(8) 0.077(6) Uani 1 1 d . U .
O15 O 0.5229(8) 0.4324(5) 0.2544(7) 0.067(5) Uani 1 1 d . U .
O16 O 0.4583(8) 0.3796(6) 0.2228(8) 0.071(5) Uani 1 1 d . U .
O17 O 0.4121(8) 0.2918(6) 0.2192(8) 0.078(6) Uani 1 1 d . U .
O18 O 0.4243(10) 0.2525(8) 0.1388(9) 0.094(6) Uani 1 1 d . U .
O19 O 0.5320(10) 0.2590(6) 0.2681(8) 0.080(6) Uani 1 1 d . U .
O20 O 0.5462(10) 0.2248(6) 0.1847(9) 0.085(6) Uani 1 1 d . U .
O21 O 0.4950(9) 0.2077(6) 0.0715(10) 0.085(6) Uani 1 1 d . U .
O22 O 0.5526(10) 0.2192(6) 0.0022(9) 0.086(6) Uani 1 1 d . U .
O23 O 0.4689(9) 0.2981(7) 0.0539(8) 0.083(6) Uani 1 1 d . U .
O24 O 0.5401(10) 0.3109(7) -0.0040(9) 0.092(7) Uani 1 1 d . U .
O25 O 0.6235(11) 0.2676(7) -0.0602(9) 0.090(6) Uani 1 1 d . U .
O26 O 0.7149(13) 0.2991(8) -0.0666(9) 0.126(9) Uani 1 1 d . U .
O27 O 0.6769(10) 0.2246(5) 0.0444(10) 0.083(6) Uani 1 1 d . U .
O28 O 0.7688(10) 0.2590(6) 0.0400(11) 0.103(7) Uani 1 1 d . U .
O29 O 0.8313(11) 0.3222(8) -0.0124(10) 0.102(7) Uani 1 1 d . U .
O30 O 0.9010(11) 0.3616(9) 0.0449(10) 0.116(8) Uani 1 1 d . U .
O31 O 0.7345(9) 0.3821(7) -0.0113(8) 0.083(6) Uani 1 1 d . U .
O32 O 0.8002(12) 0.4240(6) 0.0366(9) 0.110(8) Uani 1 1 d . U .
C1 C 0.9218(14) 0.4721(10) 0.1444(13) 0.088(8) Uani 1 1 d D U .
C2 C 0.9632(11) 0.5078(8) 0.1249(10) 0.095(8) Uani 1 1 d D U .
C3 C 0.9213(14) 0.5396(10) 0.0840(15) 0.173(17) Uani 1 1 d D U .
H3A H 0.9472 0.5629 0.0711 0.259 Uiso 1 1 calc R U .
H3B H 0.8899 0.5528 0.1045 0.259 Uiso 1 1 calc R U .
H3C H 0.9005 0.5233 0.0506 0.259 Uiso 1 1 calc R U .
C4 C 1.0138(13) 0.4859(11) 0.0942(15) 0.166(15) Uani 1 1 d D U .
H4A H 1.0403 0.5086 0.0811 0.249 Uiso 1 1 calc R U .
H4B H 0.9936 0.4690 0.0610 0.249 Uiso 1 1 calc R U .
H4C H 1.0395 0.4662 0.1210 0.249 Uiso 1 1 calc R U .
C5 C 0.9950(16) 0.5330(11) 0.1798(12) 0.174(17) Uani 1 1 d D U .
H5A H 1.0214 0.5565 0.1685 0.261 Uiso 1 1 calc R U .
H5B H 1.0206 0.5125 0.2055 0.261 Uiso 1 1 calc R U .
H5C H 0.9628 0.5457 0.1998 0.261 Uiso 1 1 calc R U .
C6 C 0.9224(14) 0.3729(12) 0.2119(15) 0.090(8) Uani 1 1 d . U .
C7 C 0.9903(12) 0.3527(8) 0.2391(9) 0.093(8) Uani 1 1 d D U .
C8 C 0.9995(15) 0.3065(8) 0.2131(12) 0.108(11) Uani 1 1 d D U .
H8A H 0.9929 0.3085 0.1711 0.162 Uiso 1 1 calc R U .
H8B H 0.9695 0.2858 0.2253 0.162 Uiso 1 1 calc R U .
H8C H 1.0420 0.2962 0.2267 0.162 Uiso 1 1 calc R U .
C9 C 1.0004(14) 0.3528(11) 0.3058(9) 0.124(12) Uani 1 1 d D U .
H9A H 0.9940 0.3825 0.3197 0.187 Uiso 1 1 calc R U .
H9B H 1.0431 0.3432 0.3204 0.187 Uiso 1 1 calc R U .
H9C H 0.9707 0.3327 0.3194 0.187 Uiso 1 1 calc R U .
C10 C 1.0336(14) 0.3878(10) 0.2166(12) 0.124(11) Uani 1 1 d D U .
H10A H 1.0267 0.3877 0.1745 0.185 Uiso 1 1 calc R U .
H10B H 1.0773 0.3808 0.2308 0.185 Uiso 1 1 calc R U .
H10C H 1.0237 0.4170 0.2304 0.185 Uiso 1 1 calc R U .
C11 C 0.8603(13) 0.4769(8) 0.3498(14) 0.059(7) Uani 1 1 d . U .
C12 C 0.9029(10) 0.5087(6) 0.3935(9) 0.080(7) Uani 1 1 d D U .
C13 C 0.9734(10) 0.5002(10) 0.3887(13) 0.120(12) Uani 1 1 d D U .
H13A H 0.9842 0.4698 0.3996 0.180 Uiso 1 1 calc R U .
H13B H 0.9996 0.5203 0.4146 0.180 Uiso 1 1 calc R U .
H13C H 0.9802 0.5054 0.3491 0.180 Uiso 1 1 calc R U .
C14 C 0.8862(15) 0.5574(6) 0.3772(12) 0.110(12) Uani 1 1 d D U .
H14A H 0.8921 0.5628 0.3374 0.165 Uiso 1 1 calc R U .
H14B H 0.9134 0.5771 0.4028 0.165 Uiso 1 1 calc R U .
H14C H 0.8426 0.5631 0.3812 0.165 Uiso 1 1 calc R U .
C15 C 0.8933(14) 0.5020(10) 0.4576(9) 0.112(11) Uani 1 1 d D U .
H15A H 0.9053 0.4720 0.4697 0.169 Uiso 1 1 calc R U .
H15B H 0.8493 0.5068 0.4609 0.169 Uiso 1 1 calc R U .
H15C H 0.9192 0.5230 0.4821 0.169 Uiso 1 1 calc R U .
C16 C 0.7340(14) 0.5128(9) 0.2369(15) 0.065(7) Uani 1 1 d . U .
C17 C 0.7002(10) 0.5531(7) 0.2116(10) 0.077(7) Uani 1 1 d D U .
C18 C 0.6282(11) 0.5441(11) 0.1978(15) 0.134(13) Uani 1 1 d D U .
H18A H 0.6068 0.5707 0.1817 0.202 Uiso 1 1 calc R U .
H18B H 0.6125 0.5359 0.2332 0.202 Uiso 1 1 calc R U .
H18C H 0.6204 0.5201 0.1698 0.202 Uiso 1 1 calc R U .
C19 C 0.7246(15) 0.5665(11) 0.1550(12) 0.132(12) Uani 1 1 d D U .
H19A H 0.7030 0.5931 0.1392 0.198 Uiso 1 1 calc R U .
H19B H 0.7166 0.5426 0.1270 0.198 Uiso 1 1 calc R U .
H19C H 0.7696 0.5722 0.1633 0.198 Uiso 1 1 calc R U .
C20 C 0.7120(17) 0.5898(9) 0.2592(12) 0.141(15) Uani 1 1 d D U .
H20A H 0.6911 0.6170 0.2446 0.212 Uiso 1 1 calc R U .
H20B H 0.7569 0.5951 0.2692 0.212 Uiso 1 1 calc R U .
H20C H 0.6952 0.5802 0.2934 0.212 Uiso 1 1 calc R U .
C21 C 0.6386(18) 0.4782(10) 0.3872(16) 0.092(8) Uani 1 1 d . U .
C22 C 0.6267(12) 0.5086(8) 0.4423(12) 0.105(8) Uani 1 1 d D U .
C23 C 0.6884(14) 0.5293(11) 0.4745(15) 0.146(15) Uani 1 1 d D U .
H23A H 0.7093 0.5457 0.4471 0.219 Uiso 1 1 calc R U .
H23B H 0.7160 0.5059 0.4921 0.219 Uiso 1 1 calc R U .
H23C H 0.6786 0.5493 0.5045 0.219 Uiso 1 1 calc R U .
C24 C 0.5820(15) 0.5453(10) 0.4130(14) 0.121(12) Uani 1 1 d D U .
H24A H 0.5436 0.5318 0.3932 0.182 Uiso 1 1 calc R U .
H24B H 0.6026 0.5613 0.3851 0.182 Uiso 1 1 calc R U .
H24C H 0.5718 0.5658 0.4423 0.182 Uiso 1 1 calc R U .
C25 C 0.5923(17) 0.4836(11) 0.4867(15) 0.144(13) Uani 1 1 d D U .
H25A H 0.5533 0.4710 0.4667 0.216 Uiso 1 1 calc R U .
H25B H 0.5829 0.5043 0.5162 0.216 Uiso 1 1 calc R U .
H25C H 0.6191 0.4601 0.5049 0.216 Uiso 1 1 calc R U .
C26 C 0.6969(18) 0.3676(11) 0.3981(13) 0.082(8) Uani 1 1 d . U .
C27 C 0.7193(12) 0.3373(8) 0.4483(10) 0.093(8) Uani 1 1 d D U .
C28 C 0.7635(15) 0.3664(10) 0.4923(12) 0.117(12) Uani 1 1 d D U .
H28A H 0.7797 0.3487 0.5261 0.176 Uiso 1 1 calc R U .
H28B H 0.7401 0.3914 0.5041 0.176 Uiso 1 1 calc R U .
H28C H 0.7984 0.3771 0.4742 0.176 Uiso 1 1 calc R U .
C29 C 0.6641(12) 0.3178(10) 0.4751(14) 0.117(11) Uani 1 1 d D U .
H29A H 0.6805 0.2988 0.5075 0.176 Uiso 1 1 calc R U .
H29B H 0.6372 0.3006 0.4460 0.176 Uiso 1 1 calc R U .
H29C H 0.6399 0.3418 0.4887 0.176 Uiso 1 1 calc R U .
C30 C 0.7592(16) 0.2973(9) 0.4311(14) 0.133(13) Uani 1 1 d D U .
H30A H 0.7727 0.2791 0.4650 0.200 Uiso 1 1 calc R U .
H30B H 0.7958 0.3084 0.4160 0.200 Uiso 1 1 calc R U .
H30C H 0.7337 0.2796 0.4016 0.200 Uiso 1 1 calc R U .
C31 C 0.4733(16) 0.3538(12) 0.3584(14) 0.084(7) Uani 1 1 d . U .
C32 C 0.4340(12) 0.3530(8) 0.4063(11) 0.101(8) Uani 1 1 d D U .
C33 C 0.4797(14) 0.3432(11) 0.4635(11) 0.116(11) Uani 1 1 d D U .
H33A H 0.4560 0.3420 0.4957 0.174 Uiso 1 1 calc R U .
H33B H 0.5111 0.3666 0.4703 0.174 Uiso 1 1 calc R U .
H33C H 0.5005 0.3150 0.4601 0.174 Uiso 1 1 calc R U .
C34 C 0.3991(16) 0.3980(9) 0.4111(14) 0.124(12) Uani 1 1 d D U .
H34A H 0.3735 0.3960 0.4418 0.186 Uiso 1 1 calc R U .
H34B H 0.3722 0.4043 0.3746 0.186 Uiso 1 1 calc R U .
H34C H 0.4297 0.4216 0.4198 0.186 Uiso 1 1 calc R U .
C35 C 0.3850(14) 0.3154(9) 0.3925(13) 0.103(10) Uani 1 1 d D U .
H35A H 0.3585 0.3142 0.4226 0.155 Uiso 1 1 calc R U .
H35B H 0.4066 0.2872 0.3908 0.155 Uiso 1 1 calc R U .
H35C H 0.3591 0.3211 0.3553 0.155 Uiso 1 1 calc R U .
C36 C 0.4760(13) 0.4175(9) 0.2283(11) 0.059(7) Uani 1 1 d . U .
C37 C 0.4244(11) 0.4533(8) 0.2047(11) 0.096(8) Uani 1 1 d D U .
C38 C 0.4540(15) 0.4989(9) 0.1950(16) 0.137(14) Uani 1 1 d D U .
H38A H 0.4810 0.4962 0.1655 0.206 Uiso 1 1 calc R U .
H38B H 0.4787 0.5089 0.2311 0.206 Uiso 1 1 calc R U .
H38C H 0.4208 0.5202 0.1825 0.206 Uiso 1 1 calc R U .
C39 C 0.3856(16) 0.4356(11) 0.1470(13) 0.153(15) Uani 1 1 d D U .
H39A H 0.3662 0.4075 0.1543 0.229 Uiso 1 1 calc R U .
H39B H 0.4134 0.4314 0.1184 0.229 Uiso 1 1 calc R U .
H39C H 0.3531 0.4569 0.1326 0.229 Uiso 1 1 calc R U .
C40 C 0.3796(15) 0.4572(13) 0.2505(14) 0.147(13) Uani 1 1 d D U .
H40A H 0.3612 0.4284 0.2561 0.221 Uiso 1 1 calc R U .
H40B H 0.3464 0.4783 0.2372 0.221 Uiso 1 1 calc R U .
H40C H 0.4032 0.4674 0.2870 0.221 Uiso 1 1 calc R U .
C41 C 0.3937(16) 0.2677(13) 0.1746(17) 0.098(8) Uani 1 1 d . U .
C42 C 0.3206(14) 0.2614(12) 0.1671(14) 0.149(12) Uani 1 1 d D U .
C43 C 0.2890(17) 0.3066(13) 0.149(2) 0.24(2) Uani 1 1 d D U .
H43A H 0.2435 0.3033 0.1440 0.367 Uiso 1 1 calc R U .
H43B H 0.3017 0.3165 0.1132 0.367 Uiso 1 1 calc R U .
H43C H 0.3019 0.3283 0.1795 0.367 Uiso 1 1 calc R U .
C44 C 0.3028(16) 0.2260(14) 0.1198(17) 0.20(2) Uani 1 1 d D U .
H44A H 0.2573 0.2226 0.1125 0.304 Uiso 1 1 calc R U .
H44B H 0.3221 0.1979 0.1328 0.304 Uiso 1 1 calc R U .
H44C H 0.3176 0.2353 0.0844 0.304 Uiso 1 1 calc R U .
C45 C 0.303(2) 0.2454(19) 0.2255(15) 0.26(2) Uani 1 1 d D U .
H45A H 0.2572 0.2426 0.2218 0.390 Uiso 1 1 calc R U .
H45B H 0.3174 0.2668 0.2557 0.390 Uiso 1 1 calc R U .
H45C H 0.3220 0.2168 0.2356 0.390 Uiso 1 1 calc R U .
C46 C 0.5535(16) 0.2280(10) 0.2375(16) 0.080(8) Uani 1 1 d . U .
C47 C 0.5894(13) 0.1905(8) 0.2749(12) 0.114(10) Uani 1 1 d D U .
C48 C 0.6570(15) 0.2075(13) 0.2981(18) 0.21(2) Uani 1 1 d D U .
H48A H 0.6783 0.2151 0.2657 0.316 Uiso 1 1 calc R U .
H48B H 0.6804 0.1844 0.3211 0.316 Uiso 1 1 calc R U .
H48C H 0.6544 0.2336 0.3221 0.316 Uiso 1 1 calc R U .
C49 C 0.5555(15) 0.1781(11) 0.3266(13) 0.127(12) Uani 1 1 d D U .
H49A H 0.5513 0.2044 0.3498 0.190 Uiso 1 1 calc R U .
H49B H 0.5799 0.1559 0.3504 0.190 Uiso 1 1 calc R U .
H49C H 0.5140 0.1664 0.3121 0.190 Uiso 1 1 calc R U .
C50 C 0.595(2) 0.1487(10) 0.2371(14) 0.182(17) Uani 1 1 d D U .
H50A H 0.6157 0.1567 0.2042 0.273 Uiso 1 1 calc R U .
H50B H 0.5537 0.1369 0.2233 0.273 Uiso 1 1 calc R U .
H50C H 0.6204 0.1264 0.2602 0.273 Uiso 1 1 calc R U .
C51 C 0.5135(15) 0.1979(11) 0.0235(15) 0.079(7) Uani 1 1 d . U .
C52 C 0.4863(9) 0.1559(7) -0.0045(8) 0.069(7) Uani 1 1 d D U .
C53 C 0.4347(11) 0.1719(8) -0.0545(10) 0.076(9) Uani 1 1 d D U .
H53A H 0.4149 0.1464 -0.0751 0.115 Uiso 1 1 calc R U .
H53B H 0.4539 0.1903 -0.0811 0.115 Uiso 1 1 calc R U .
H53C H 0.4032 0.1890 -0.0384 0.115 Uiso 1 1 calc R U .
C54 C 0.4560(11) 0.1275(8) 0.0393(10) 0.078(8) Uani 1 1 d D U .
H54A H 0.4386 0.1006 0.0204 0.117 Uiso 1 1 calc R U .
H54B H 0.4226 0.1444 0.0529 0.117 Uiso 1 1 calc R U .
H54C H 0.4878 0.1199 0.0720 0.117 Uiso 1 1 calc R U .
C55 C 0.5372(11) 0.1274(8) -0.0280(11) 0.076(8) Uani 1 1 d D U .
H55A H 0.5179 0.1008 -0.0461 0.115 Uiso 1 1 calc R U .
H55B H 0.5698 0.1193 0.0038 0.115 Uiso 1 1 calc R U .
H55C H 0.5557 0.1444 -0.0564 0.115 Uiso 1 1 calc R U .
C56 C 0.4878(19) 0.3150(10) 0.0077(16) 0.083(8) Uani 1 1 d . U .
C57 C 0.4359(12) 0.3391(8) -0.0319(11) 0.100(9) Uani 1 1 d D U .
C58 C 0.3969(15) 0.3037(8) -0.0705(12) 0.129(14) Uani 1 1 d D U .
H58A H 0.3745 0.2851 -0.0464 0.193 Uiso 1 1 calc R U .
H58B H 0.4249 0.2856 -0.0894 0.193 Uiso 1 1 calc R U .
H58C H 0.3667 0.3185 -0.0996 0.193 Uiso 1 1 calc R U .
C59 C 0.4695(15) 0.3701(11) -0.0701(15) 0.153(13) Uani 1 1 d D U .
H59A H 0.4383 0.3860 -0.0969 0.229 Uiso 1 1 calc R U .
H59B H 0.4958 0.3526 -0.0918 0.229 Uiso 1 1 calc R U .
H59C H 0.4955 0.3911 -0.0456 0.229 Uiso 1 1 calc R U .
C60 C 0.3915(16) 0.3663(10) 0.0010(14) 0.145(13) Uani 1 1 d D U .
H60A H 0.3703 0.3465 0.0245 0.217 Uiso 1 1 calc R U .
H60B H 0.3605 0.3816 -0.0267 0.217 Uiso 1 1 calc R U .
H60C H 0.4160 0.3879 0.0259 0.217 Uiso 1 1 calc R U .
C61 C 0.666(2) 0.2810(12) -0.0831(13) 0.098(8) Uani 1 1 d . U .
C62 C 0.6505(14) 0.2783(8) -0.1547(11) 0.114(9) Uani 1 1 d D U .
C63 C 0.5793(14) 0.2840(11) -0.1756(14) 0.140(13) Uani 1 1 d D U .
H63A H 0.5664 0.3136 -0.1662 0.211 Uiso 1 1 calc R U .
H63B H 0.5562 0.2622 -0.1566 0.211 Uiso 1 1 calc R U .
H63C H 0.5705 0.2796 -0.2173 0.211 Uiso 1 1 calc R U .
C64 C 0.6729(17) 0.2312(8) -0.1696(13) 0.130(12) Uani 1 1 d D U .
H64A H 0.7179 0.2285 -0.1568 0.195 Uiso 1 1 calc R U .
H64B H 0.6638 0.2265 -0.2112 0.195 Uiso 1 1 calc R U .
H64C H 0.6510 0.2090 -0.1501 0.195 Uiso 1 1 calc R U .
C65 C 0.6852(18) 0.3136(10) -0.1872(14) 0.160(15) Uani 1 1 d D U .
H65A H 0.7303 0.3109 -0.1751 0.240 Uiso 1 1 calc R U .
H65B H 0.6716 0.3431 -0.1779 0.240 Uiso 1 1 calc R U .
H65C H 0.6752 0.3087 -0.2287 0.240 Uiso 1 1 calc R U .
C66 C 0.7361(18) 0.2241(11) 0.0442(17) 0.098(8) Uani 1 1 d . U .
C67 C 0.7645(11) 0.1767(9) 0.0488(11) 0.098(8) Uani 1 1 d D U .
C68 C 0.8366(11) 0.1811(11) 0.0633(16) 0.136(14) Uani 1 1 d D U .
H68A H 0.8556 0.1518 0.0656 0.203 Uiso 1 1 calc R U .
H68B H 0.8476 0.1960 0.1004 0.203 Uiso 1 1 calc R U .
H68C H 0.8522 0.1982 0.0332 0.203 Uiso 1 1 calc R U .
C69 C 0.7368(15) 0.1497(11) 0.0955(13) 0.129(12) Uani 1 1 d D U .
H69A H 0.7544 0.1200 0.0977 0.193 Uiso 1 1 calc R U .
H69B H 0.6914 0.1480 0.0852 0.193 Uiso 1 1 calc R U .
H69C H 0.7474 0.1642 0.1329 0.193 Uiso 1 1 calc R U .
C70 C 0.7433(14) 0.1566(10) -0.0124(11) 0.112(11) Uani 1 1 d D U .
H70A H 0.7595 0.1266 -0.0135 0.168 Uiso 1 1 calc R U .
H70B H 0.7594 0.1746 -0.0413 0.168 Uiso 1 1 calc R U .
H70C H 0.6976 0.1559 -0.0206 0.168 Uiso 1 1 calc R U .
C71 C 0.8812(18) 0.3362(13) 0.0040(16) 0.098(8) Uani 1 1 d . U .
C72 C 0.9373(12) 0.3277(7) -0.0351(11) 0.092(7) Uani 1 1 d D U .
C73 C 0.9709(14) 0.2857(8) -0.0074(13) 0.108(11) Uani 1 1 d D U .
H73A H 0.9413 0.2613 -0.0101 0.162 Uiso 1 1 calc R U .
H73B H 0.9871 0.2915 0.0331 0.162 Uiso 1 1 calc R U .
H73C H 1.0056 0.2781 -0.0278 0.162 Uiso 1 1 calc R U .
C74 C 0.9064(15) 0.3197(10) -0.0988(11) 0.108(10) Uani 1 1 d D U .
H74A H 0.8861 0.3468 -0.1144 0.162 Uiso 1 1 calc R U .
H74B H 0.8752 0.2963 -0.1000 0.162 Uiso 1 1 calc R U .
H74C H 0.9384 0.3111 -0.1217 0.162 Uiso 1 1 calc R U .
C75 C 0.9824(15) 0.3678(8) -0.0319(16) 0.125(12) Uani 1 1 d D U .
H75A H 0.9600 0.3933 -0.0503 0.188 Uiso 1 1 calc R U .
H75B H 1.0176 0.3607 -0.0519 0.188 Uiso 1 1 calc R U .
H75C H 0.9981 0.3746 0.0084 0.188 Uiso 1 1 calc R U .
C76 C 0.7602(15) 0.4172(9) -0.0045(13) 0.074(8) Uani 1 1 d . U .
C77 C 0.7458(12) 0.4549(7) -0.0498(11) 0.100(9) Uani 1 1 d D U .
C78 C 0.6907(14) 0.4394(10) -0.0958(14) 0.144(15) Uani 1 1 d D U .
H78A H 0.6806 0.4624 -0.1248 0.216 Uiso 1 1 calc R U .
H78B H 0.6541 0.4334 -0.0772 0.216 Uiso 1 1 calc R U .
H78C H 0.7027 0.4125 -0.1143 0.216 Uiso 1 1 calc R U .
C79 C 0.8067(14) 0.4612(12) -0.0767(15) 0.155(13) Uani 1 1 d D U .
H79A H 0.8003 0.4847 -0.1056 0.232 Uiso 1 1 calc R U .
H79B H 0.8169 0.4338 -0.0949 0.232 Uiso 1 1 calc R U .
H79C H 0.8411 0.4693 -0.0464 0.232 Uiso 1 1 calc R U .
C80 C 0.7311(15) 0.4987(8) -0.0204(13) 0.136(14) Uani 1 1 d D U .
H80A H 0.7223 0.5218 -0.0495 0.203 Uiso 1 1 calc R U .
H80B H 0.7672 0.5073 0.0078 0.203 Uiso 1 1 calc R U .
H80C H 0.6947 0.4946 -0.0009 0.203 Uiso 1 1 calc R U .
N1A N 0.6982(13) 0.3563(8) 0.1771(13) 0.112(9) Uani 1 1 d . U .
H1A1 H 0.7236 0.3522 0.1460 0.134 Uiso 1 1 calc R U .
H1A2 H 0.7201 0.3778 0.2047 0.134 Uiso 1 1 calc R U .
C1A C 0.6950(17) 0.3183(11) 0.2039(16) 0.107(10) Uani 1 1 d . U .
H1A3 H 0.6695 0.2983 0.1767 0.129 Uiso 1 1 calc R U .
H1A4 H 0.6712 0.3236 0.2359 0.129 Uiso 1 1 calc R U .
C2A C 0.7549(11) 0.2927(7) 0.2293(11) 0.106(9) Uani 1 1 d G U .
C3A C 0.7957(13) 0.3040(7) 0.2802(10) 0.122(11) Uani 1 1 d G U .
H3A1 H 0.7875 0.3291 0.3016 0.147 Uiso 1 1 calc R U .
C4A C 0.8490(12) 0.2777(9) 0.2991(10) 0.145(12) Uani 1 1 d G U .
H4A1 H 0.8763 0.2852 0.3331 0.174 Uiso 1 1 calc R U .
N5A N 0.8613(12) 0.2401(9) 0.2670(12) 0.155(12) Uani 1 1 d G U .
C6A C 0.8205(15) 0.2288(8) 0.2161(12) 0.173(14) Uani 1 1 d G U .
H6A H 0.8288 0.2036 0.1947 0.207 Uiso 1 1 calc R U .
C7A C 0.7673(13) 0.2551(8) 0.1973(10) 0.149(12) Uani 1 1 d G U .
H7A H 0.7399 0.2475 0.1632 0.179 Uiso 1 1 calc R U .
C8A C 0.6332(16) 0.3762(11) 0.1502(14) 0.102(9) Uani 1 1 d . U .
H8A1 H 0.6079 0.3534 0.1274 0.123 Uiso 1 1 calc R U .
H8A2 H 0.6104 0.3858 0.1814 0.123 Uiso 1 1 calc R U .
C9A C 0.6424(15) 0.4165(12) 0.1107(17) 0.121(10) Uani 1 1 d . U .
H9A1 H 0.6692 0.4390 0.1324 0.145 Uiso 1 1 calc R U .
H9A2 H 0.6620 0.4070 0.0774 0.145 Uiso 1 1 calc R U .
C10A C 0.5760(15) 0.4351(12) 0.0902(16) 0.118(11) Uani 1 1 d . U .
H10D H 0.5606 0.4483 0.1237 0.141 Uiso 1 1 calc R U .
H10E H 0.5481 0.4102 0.0769 0.141 Uiso 1 1 calc R U .
C11A C 0.5698(17) 0.4700(14) 0.0413(18) 0.139(12) Uani 1 1 d . U .
H11A H 0.6015 0.4931 0.0526 0.167 Uiso 1 1 calc R U .
H11B H 0.5804 0.4556 0.0064 0.167 Uiso 1 1 calc R U .
C12A C 0.5078(17) 0.4922(13) 0.0255(13) 0.120(12) Uani 1 1 d . U .
H12A H 0.4752 0.4709 0.0323 0.144 Uiso 1 1 calc R U .
H12B H 0.5062 0.5168 0.0528 0.144 Uiso 1 1 calc R U .
C1B C 0.141(2) 0.4502(17) 0.384(2) 0.181(16) Uani 1 1 d . U .
H1B1 H 0.1187 0.4781 0.3773 0.272 Uiso 1 1 calc R U .
H1B2 H 0.1744 0.4532 0.4170 0.272 Uiso 1 1 calc R U .
H1B3 H 0.1119 0.4273 0.3923 0.272 Uiso 1 1 calc R U .
C2B C 0.1688(14) 0.4377(12) 0.3313(13) 0.153(12) Uani 1 1 d G U .
C3B C 0.2034(15) 0.3983(11) 0.3295(14) 0.162(13) Uani 1 1 d G U .
H3B1 H 0.2111 0.3799 0.3624 0.194 Uiso 1 1 calc R U .
C4B C 0.2265(12) 0.3863(9) 0.2785(18) 0.170(13) Uani 1 1 d G U .
H4B1 H 0.2496 0.3599 0.2773 0.204 Uiso 1 1 calc R U .
C5B C 0.2149(14) 0.4137(13) 0.2292(13) 0.170(13) Uani 1 1 d G U .
H5B1 H 0.2303 0.4056 0.1951 0.204 Uiso 1 1 calc R U .
C6B C 0.1803(14) 0.4531(11) 0.2310(13) 0.161(13) Uani 1 1 d G U .
H6B H 0.1726 0.4714 0.1981 0.193 Uiso 1 1 calc R U .
C7B C 0.1573(13) 0.4651(8) 0.2821(17) 0.146(12) Uani 1 1 d G U .
H7B H 0.1341 0.4914 0.2832 0.176 Uiso 1 1 calc R U .

loop_
_atom_site_aniso_label
_atom_site_aniso_U_11
_atom_site_aniso_U_22
_atom_site_aniso_U_33
_atom_site_aniso_U_23
_atom_site_aniso_U_13
_atom_site_aniso_U_12
Cr1 0.080(3) 0.084(3) 0.064(3) 0.001(3) 0.000(3) -0.026(3)
Cr2 0.062(3) 0.042(3) 0.092(3) -0.011(2) -0.007(3) -0.003(2)
Cr3 0.085(3) 0.065(3) 0.065(3) -0.009(2) -0.007(3) -0.026(2)
Cr4 0.073(3) 0.051(3) 0.069(3) -0.010(2) -0.003(3) 0.004(2)
Cr5 0.076(3) 0.049(3) 0.078(3) -0.011(2) -0.005(3) -0.001(2)
Cr6 0.068(3) 0.060(3) 0.075(3) -0.014(2) 0.003(3) -0.002(2)
Cr7 0.080(3) 0.056(3) 0.065(3) -0.008(2) -0.002(3) -0.009(2)
Cr8 0.083(3) 0.065(3) 0.079(3) -0.004(2) 0.013(3) -0.010(2)
Ni1 0.080(3) 0.084(3) 0.064(3) 0.001(3) 0.000(3) -0.026(3)
Ni2 0.062(3) 0.042(3) 0.092(3) -0.011(2) -0.007(3) -0.003(2)
Ni3 0.085(3) 0.065(3) 0.065(3) -0.009(2) -0.007(3) -0.026(2)
Ni4 0.073(3) 0.051(3) 0.069(3) -0.010(2) -0.003(3) 0.004(2)
Ni5 0.076(3) 0.049(3) 0.078(3) -0.011(2) -0.005(3) -0.001(2)
Ni6 0.068(3) 0.060(3) 0.075(3) -0.014(2) 0.003(3) -0.002(2)
Ni7 0.080(3) 0.056(3) 0.065(3) -0.008(2) -0.002(3) -0.009(2)
Ni8 0.083(3) 0.065(3) 0.079(3) -0.004(2) 0.013(3) -0.010(2)
F1 0.062(9) 0.052(8) 0.066(9) 0.009(7) -0.022(8) 0.003(7)
F2 0.086(11) 0.098(12) 0.052(9) 0.010(8) 0.000(8) -0.010(9)
F3 0.058(9) 0.057(9) 0.075(10) 0.000(7) -0.001(8) 0.001(7)
F4 0.081(10) 0.039(8) 0.054(8) 0.000(6) -0.012(8) -0.006(7)
F5 0.075(10) 0.039(8) 0.059(9) 0.001(6) -0.017(8) 0.005(7)
F6 0.066(9) 0.040(8) 0.058(8) -0.007(6) -0.011(7) 0.012(7)
F7 0.079(11) 0.043(8) 0.088(11) -0.006(7) 0.005(9) -0.003(7)
F8 0.040(8) 0.066(9) 0.078(10) 0.006(8) 0.005(7) 0.000(7)
O1 0.122(17) 0.117(16) 0.118(16) -0.028(13) 0.036(14) -0.069(14)
O2 0.041(10) 0.066(12) 0.137(17) -0.015(12) 0.032(10) -0.018(9)
O3 0.060(12) 0.122(16) 0.083(13) -0.012(11) -0.025(11) 0.034(11)
O4 0.075(12) 0.080(14) 0.081(13) -0.008(10) -0.012(11) 0.033(10)
O5 0.055(11) 0.096(14) 0.079(11) 0.021(11) -0.020(11) 0.008(10)
O6 0.079(14) 0.131(17) 0.108(15) -0.037(13) 0.011(12) -0.044(12)
O7 0.088(14) 0.057(12) 0.103(14) 0.012(11) 0.026(11) 0.021(10)
O8 0.085(13) 0.044(11) 0.109(15) 0.005(10) 0.040(12) -0.013(10)
O9 0.103(13) 0.058(12) 0.117(15) -0.037(11) 0.014(14) -0.010(12)
O10 0.105(13) 0.046(11) 0.107(14) -0.037(10) 0.006(13) 0.007(10)
O11 0.084(13) 0.069(12) 0.067(12) 0.023(9) -0.015(10) -0.024(10)
O12 0.092(12) 0.067(11) 0.044(10) 0.008(9) 0.000(10) 0.001(10)
O13 0.085(14) 0.084(13) 0.083(12) -0.030(11) -0.018(11) 0.020(10)
O14 0.112(15) 0.051(11) 0.069(12) -0.009(9) 0.012(11) -0.003(10)
O15 0.069(11) 0.043(10) 0.080(12) -0.008(9) -0.014(10) 0.010(8)
O16 0.063(11) 0.062(11) 0.087(12) -0.024(10) 0.005(10) 0.014(9)
O17 0.061(11) 0.088(14) 0.087(13) -0.014(10) 0.014(10) -0.024(10)
O18 0.086(14) 0.119(17) 0.079(14) -0.034(12) 0.021(11) -0.035(13)
O19 0.105(15) 0.049(12) 0.077(12) 0.019(9) -0.010(11) -0.001(10)
O20 0.103(15) 0.066(12) 0.081(12) 0.011(10) 0.002(13) 0.003(10)
O21 0.086(13) 0.062(12) 0.104(14) -0.036(11) 0.010(11) -0.009(10)
O22 0.085(14) 0.061(12) 0.110(15) -0.036(11) 0.005(11) -0.034(10)
O23 0.076(12) 0.115(15) 0.047(11) -0.032(10) -0.023(10) 0.051(11)
O24 0.081(13) 0.111(15) 0.071(12) 0.028(11) -0.033(12) 0.006(13)
O25 0.110(16) 0.094(15) 0.069(12) -0.034(11) 0.028(12) -0.040(12)
O26 0.19(2) 0.126(17) 0.074(13) -0.063(12) 0.063(14) -0.113(16)
O27 0.087(12) 0.029(10) 0.140(16) -0.003(10) 0.040(14) -0.007(9)
O28 0.091(14) 0.053(11) 0.165(19) -0.020(12) 0.018(14) -0.011(10)
O29 0.075(13) 0.126(17) 0.107(16) -0.060(13) 0.019(13) 0.006(12)
O30 0.102(16) 0.15(2) 0.101(16) -0.030(14) 0.045(13) -0.053(14)
O31 0.090(14) 0.066(12) 0.088(13) 0.042(11) 0.001(11) -0.005(10)
O32 0.150(19) 0.067(13) 0.095(15) 0.027(11) -0.038(14) -0.014(12)
C1 0.081(17) 0.060(15) 0.13(2) -0.004(13) 0.029(14) -0.010(13)
C2 0.09(2) 0.086(18) 0.109(19) -0.020(14) 0.029(14) -0.038(13)
C3 0.12(3) 0.17(3) 0.24(4) 0.10(3) 0.02(3) -0.06(2)
C4 0.14(3) 0.12(3) 0.26(4) -0.06(3) 0.11(3) -0.06(2)
C5 0.20(4) 0.20(4) 0.12(3) -0.05(2) 0.05(2) -0.14(3)
C6 0.046(13) 0.120(19) 0.095(17) -0.018(14) -0.014(13) 0.049(12)
C7 0.066(15) 0.120(19) 0.087(15) -0.017(15) -0.008(14) 0.044(13)
C8 0.12(3) 0.108(19) 0.10(2) -0.016(18) 0.02(2) 0.057(17)
C9 0.08(2) 0.20(4) 0.082(15) -0.039(18) -0.015(17) 0.06(2)
C10 0.062(17) 0.18(3) 0.12(2) -0.05(2) -0.011(19) -0.04(2)
C11 0.043(13) 0.049(12) 0.071(13) 0.005(13) -0.037(13) -0.001(11)
C12 0.092(14) 0.042(12) 0.091(13) 0.009(12) -0.034(15) -0.011(12)
C13 0.078(15) 0.10(2) 0.17(3) -0.08(2) -0.033(18) -0.001(16)
C14 0.16(3) 0.036(13) 0.11(2) -0.009(14) -0.04(2) 0.018(16)
C15 0.14(3) 0.11(2) 0.070(14) -0.001(15) -0.045(16) -0.02(2)
C16 0.064(15) 0.038(13) 0.095(17) 0.008(11) 0.018(13) -0.017(11)
C17 0.081(15) 0.051(14) 0.093(16) -0.017(11) -0.001(15) 0.006(12)
C18 0.077(16) 0.12(3) 0.19(3) 0.02(2) -0.01(2) 0.023(17)
C19 0.15(3) 0.11(3) 0.13(2) 0.060(19) 0.03(2) 0.05(2)
C20 0.22(4) 0.039(17) 0.15(2) -0.021(17) -0.03(3) 0.03(2)
C21 0.102(16) 0.052(15) 0.118(17) -0.038(13) 0.005(16) 0.004(14)
C22 0.12(2) 0.082(19) 0.11(2) -0.031(13) 0.018(15) -0.007(13)
C23 0.17(3) 0.11(3) 0.14(3) -0.04(2) -0.03(2) -0.04(2)
C24 0.14(3) 0.10(2) 0.13(3) -0.029(18) 0.03(2) 0.04(2)
C25 0.19(4) 0.12(3) 0.14(3) -0.01(2) 0.05(2) -0.02(2)
C26 0.096(16) 0.082(16) 0.058(15) 0.024(12) -0.018(13) -0.013(14)
C27 0.11(2) 0.11(2) 0.053(16) 0.025(12) 0.016(13) 0.026(14)
C28 0.15(3) 0.13(3) 0.059(19) 0.011(17) -0.004(19) -0.01(2)
C29 0.12(2) 0.10(3) 0.13(3) 0.06(2) 0.020(18) 0.007(17)
C30 0.18(3) 0.08(2) 0.14(3) 0.030(18) 0.05(3) 0.04(2)
C31 0.097(17) 0.084(17) 0.070(14) -0.021(13) 0.005(13) 0.031(13)
C32 0.11(2) 0.116(19) 0.081(16) -0.025(16) 0.014(12) 0.018(13)
C33 0.13(3) 0.15(3) 0.072(16) -0.044(19) 0.022(17) 0.00(2)
C34 0.14(3) 0.13(2) 0.12(3) -0.03(2) 0.06(2) 0.025(19)
C35 0.10(2) 0.14(2) 0.08(2) -0.031(19) 0.022(17) 0.005(17)
C36 0.061(14) 0.059(13) 0.052(14) 0.026(12) -0.008(11) -0.012(11)
C37 0.058(15) 0.098(16) 0.12(2) 0.033(17) -0.013(13) 0.003(13)
C38 0.13(3) 0.086(18) 0.20(3) 0.07(2) 0.01(2) 0.021(17)
C39 0.13(3) 0.16(3) 0.15(2) 0.02(2) -0.07(2) 0.05(2)
C40 0.08(2) 0.17(4) 0.19(3) 0.00(3) 0.04(2) 0.01(2)
C41 0.065(14) 0.13(2) 0.10(2) -0.032(15) 0.022(14) -0.025(14)
C42 0.065(15) 0.25(3) 0.13(2) -0.07(2) -0.009(16) -0.040(19)
C43 0.05(2) 0.29(4) 0.35(5) -0.10(3) -0.09(3) 0.01(2)
C44 0.06(2) 0.34(5) 0.22(4) -0.17(4) 0.05(3) -0.06(3)
C45 0.14(3) 0.47(6) 0.18(3) -0.08(3) 0.08(3) -0.15(4)
C46 0.097(17) 0.043(14) 0.091(15) 0.016(12) -0.014(16) 0.010(13)
C47 0.15(2) 0.050(15) 0.14(2) 0.063(14) -0.002(17) -0.001(15)
C48 0.13(2) 0.21(4) 0.27(5) 0.17(3) -0.04(3) -0.02(3)
C49 0.15(3) 0.08(2) 0.14(3) 0.047(19) 0.02(2) 0.02(2)
C50 0.27(5) 0.10(2) 0.18(3) 0.06(2) 0.06(3) 0.11(3)
C51 0.064(17) 0.081(15) 0.084(16) -0.034(13) -0.017(12) -0.023(12)
C52 0.059(15) 0.063(15) 0.074(15) -0.016(11) -0.019(12) -0.009(10)
C53 0.065(17) 0.054(17) 0.098(19) -0.021(13) -0.029(15) 0.002(12)
C54 0.066(18) 0.056(17) 0.11(2) 0.002(14) -0.006(14) 0.008(13)
C55 0.079(18) 0.054(16) 0.09(2) 0.022(13) 0.003(14) 0.013(13)
C56 0.103(16) 0.073(16) 0.060(15) -0.020(12) -0.027(14) 0.034(15)
C57 0.107(19) 0.084(19) 0.091(18) -0.009(12) -0.041(15) 0.024(13)
C58 0.15(3) 0.10(2) 0.10(2) -0.012(16) -0.09(2) 0.020(18)
C59 0.15(3) 0.11(3) 0.17(3) 0.05(2) -0.03(2) 0.03(2)
C60 0.15(3) 0.09(2) 0.18(3) -0.01(2) -0.02(2) 0.07(2)
C61 0.15(2) 0.096(19) 0.054(13) -0.047(13) 0.040(14) -0.067(16)
C62 0.18(2) 0.111(19) 0.062(13) -0.045(16) 0.052(16) -0.060(19)
C63 0.20(3) 0.13(3) 0.08(2) -0.04(2) -0.01(2) -0.02(2)
C64 0.20(3) 0.13(2) 0.07(2) -0.044(18) 0.06(2) -0.04(2)
C65 0.27(4) 0.14(3) 0.08(2) 0.00(2) 0.08(3) -0.04(3)
C66 0.085(14) 0.063(13) 0.148(19) -0.006(14) 0.022(19) -0.002(12)
C67 0.086(15) 0.068(14) 0.136(19) -0.008(15) 0.005(18) 0.003(13)
C68 0.084(16) 0.09(2) 0.21(4) -0.04(2) -0.03(2) 0.002(16)
C69 0.16(3) 0.08(2) 0.14(2) 0.007(19) 0.02(2) 0.01(2)
C70 0.11(2) 0.09(2) 0.13(2) -0.016(17) -0.02(2) 0.049(19)
C71 0.083(16) 0.11(2) 0.102(18) -0.020(15) 0.020(15) 0.002(14)
C72 0.079(17) 0.086(17) 0.114(17) 0.000(15) 0.023(14) -0.009(13)
C73 0.09(2) 0.11(2) 0.13(3) 0.04(2) 0.04(2) 0.013(16)
C74 0.10(3) 0.13(3) 0.096(17) 0.007(18) 0.014(16) 0.01(2)
C75 0.12(3) 0.084(19) 0.19(3) -0.02(2) 0.06(2) -0.028(18)
C76 0.095(18) 0.033(12) 0.081(15) 0.020(12) -0.028(13) 0.001(12)
C77 0.112(19) 0.042(13) 0.12(2) 0.025(12) -0.044(15) -0.011(14)
C78 0.16(3) 0.11(3) 0.13(3) -0.010(19) -0.08(2) 0.03(2)
C79 0.20(3) 0.13(3) 0.13(3) 0.05(2) 0.02(2) -0.06(3)
C80 0.16(3) 0.035(14) 0.17(3) 0.015(15) -0.08(2) 0.012(17)
N1A 0.121(18) 0.065(15) 0.14(2) -0.001(13) -0.017(16) -0.002(13)
C1A 0.12(2) 0.089(18) 0.11(2) 0.015(16) 0.027(17) 0.007(15)
C2A 0.15(2) 0.064(16) 0.103(19) 0.013(13) -0.001(16) -0.009(14)
C3A 0.16(3) 0.063(18) 0.13(2) 0.001(15) -0.029(19) -0.010(15)
C4A 0.18(3) 0.08(2) 0.16(2) 0.009(17) -0.02(2) 0.002(18)
N5A 0.21(3) 0.13(2) 0.13(2) 0.018(17) 0.00(2) 0.05(2)
C6A 0.23(3) 0.13(2) 0.15(3) 0.00(2) -0.01(2) 0.06(2)
C7A 0.20(3) 0.10(2) 0.13(2) -0.011(17) -0.01(2) 0.043(19)
C8A 0.106(19) 0.096(19) 0.10(2) -0.008(14) -0.003(17) 0.020(16)
C9A 0.075(17) 0.12(2) 0.16(2) 0.016(17) 0.001(18) 0.028(16)
C10A 0.071(17) 0.12(2) 0.14(2) -0.012(17) -0.028(18) 0.042(16)
C11A 0.10(2) 0.17(3) 0.14(2) 0.007(19) -0.01(2) 0.043(19)
C12A 0.10(2) 0.15(3) 0.10(2) 0.01(2) -0.02(2) 0.044(19)
C1B 0.15(4) 0.20(4) 0.21(3) 0.03(3) 0.06(3) -0.02(3)
C2B 0.13(3) 0.14(3) 0.18(3) 0.00(2) 0.00(2) -0.03(2)
C3B 0.10(3) 0.18(3) 0.20(3) 0.01(2) 0.01(2) -0.01(2)
C4B 0.11(2) 0.20(3) 0.20(3) 0.01(2) 0.01(3) -0.01(2)
C5B 0.12(3) 0.19(3) 0.20(3) 0.00(2) 0.02(3) -0.02(2)
C6B 0.14(3) 0.16(3) 0.18(3) -0.01(2) 0.00(2) -0.04(2)
C7B 0.14(3) 0.13(2) 0.17(3) -0.02(2) -0.01(2) -0.044(19)

loop_
_geom_angle_atom_site_label_1
_geom_angle_atom_site_label_2
_geom_angle_atom_site_label_3
_geom_angle
_geom_angle_site_symmetry_1
F1 Cr1 F8 87.6(6) .
F1 Cr1 O1 94.7(9) .
F8 Cr1 O1 177.1(10) .
F1 Cr1 O3 91.0(7) .
F8 Cr1 O3 91.6(8) .
O1 Cr1 O3 86.7(10) .
F1 Cr1 O32 90.5(9) .
F8 Cr1 O32 91.4(7) .
O1 Cr1 O32 90.2(10) .
O3 Cr1 O32 176.7(10) .
F1 Cr1 O30 179.5(8) .
F8 Cr1 O30 91.9(8) .
O1 Cr1 O30 85.8(10) .
O3 Cr1 O30 88.8(9) .
O32 Cr1 O30 89.7(11) .
O4 Cr2 O5 90.6(7) .
O4 Cr2 O2 86.6(9) .
O5 Cr2 O2 88.6(9) .
O4 Cr2 F2 93.2(8) .
O5 Cr2 F2 92.9(8) .
O2 Cr2 F2 178.5(8) .
O4 Cr2 O7 175.8(10) .
O5 Cr2 O7 90.2(8) .
O2 Cr2 O7 89.3(8) .
F2 Cr2 O7 90.9(8) .
O4 Cr2 F1 92.4(7) .
O5 Cr2 F1 176.9(7) .
O2 Cr2 F1 91.0(8) .
F2 Cr2 F1 87.5(6) .
O7 Cr2 F1 86.8(7) .
O9 Cr3 F2 176.6(8) .
O9 Cr3 F3 96.0(8) .
F2 Cr3 F3 87.2(6) .
O9 Cr3 O8 89.2(9) .
F2 Cr3 O8 92.0(8) .
F3 Cr3 O8 89.4(7) .
O9 Cr3 O6 85.9(10) .
F2 Cr3 O6 91.0(9) .
F3 Cr3 O6 178.1(9) .
O8 Cr3 O6 90.4(9) .
O9 Cr3 O11 87.8(9) .
F2 Cr3 O11 91.1(8) .
F3 Cr3 O11 89.8(6) .
O8 Cr3 O11 176.7(10) .
O6 Cr3 O11 90.6(9) .
O13 Cr4 F3 177.3(7) .
O13 Cr4 O10 84.5(9) .
F3 Cr4 O10 93.0(8) .
O13 Cr4 F4 94.9(7) .
F3 Cr4 F4 87.5(6) .
O10 Cr4 F4 179.2(8) .
O13 Cr4 O12 89.4(8) .
F3 Cr4 O12 91.8(7) .
O10 Cr4 O12 91.2(7) .
F4 Cr4 O12 89.3(6) .
O13 Cr4 O15 89.1(8) .
F3 Cr4 O15 89.7(7) .
O10 Cr4 O15 89.0(7) .
F4 Cr4 O15 90.5(6) .
O12 Cr4 O15 178.5(9) .
F5 Cr5 O14 179.7(8) .
F5 Cr5 F4 88.9(6) .
O14 Cr5 F4 91.4(7) .
F5 Cr5 O17 93.4(7) .
O14 Cr5 O17 86.3(8) .
F4 Cr5 O17 177.6(8) .
F5 Cr5 O19 92.4(7) .
O14 Cr5 O19 87.7(8) .
F4 Cr5 O19 89.6(7) .
O17 Cr5 O19 90.8(8) .
F5 Cr5 O16 87.7(7) .
O14 Cr5 O16 92.2(8) .
F4 Cr5 O16 89.5(6) .
O17 Cr5 O16 90.1(8) .
O19 Cr5 O16 179.1(8) .
O18 Cr6 F6 178.7(8) .
O18 Cr6 O20 92.2(10) .
F6 Cr6 O20 88.0(8) .
O18 Cr6 F5 92.1(8) .
F6 Cr6 F5 89.2(6) .
O20 Cr6 F5 91.8(7) .
O18 Cr6 O23 87.6(9) .
F6 Cr6 O23 92.1(8) .
O20 Cr6 O23 178.1(8) .
F5 Cr6 O23 90.1(6) .
O18 Cr6 O21 87.2(9) .
F6 Cr6 O21 91.5(8) .
O20 Cr6 O21 88.3(8) .
F5 Cr6 O21 179.3(8) .
O23 Cr6 O21 89.8(8) .
F7 Cr7 F6 89.5(6) .
F7 Cr7 O22 178.1(9) .
F6 Cr7 O22 91.9(8) .
F7 Cr7 O27 91.4(7) .
F6 Cr7 O27 90.8(7) .
O22 Cr7 O27 87.4(8) .
F7 Cr7 O25 92.1(8) .
F6 Cr7 O25 176.7(8) .
O22 Cr7 O25 86.5(9) .
O27 Cr7 O25 92.0(10) .
F7 Cr7 O24 91.5(7) .
F6 Cr7 O24 90.9(8) .
O22 Cr7 O24 89.8(9) .
O27 Cr7 O24 176.8(8) .
O25 Cr7 O24 86.3(10) .
O28 Cr8 F8 91.9(8) .
O28 Cr8 O29 90.7(10) .
F8 Cr8 O29 92.3(7) .
O28 Cr8 F7 91.3(8) .
F8 Cr8 F7 89.3(6) .
O29 Cr8 F7 177.4(9) .
O28 Cr8 O31 179.5(10) .
F8 Cr8 O31 87.9(7) .
O29 Cr8 O31 88.8(10) .
F7 Cr8 O31 89.2(7) .
O28 Cr8 O26 92.1(10) .
F8 Cr8 O26 175.8(8) .
O29 Cr8 O26 86.6(10) .
F7 Cr8 O26 91.6(9) .
O31 Cr8 O26 88.0(9) .
Cr1 F1 Cr2 122.4(7) .
Cr3 F2 Cr2 121.3(8) .
Cr4 F3 Cr3 121.1(7) .
Cr5 F4 Cr4 121.6(8) .
Cr5 F5 Cr6 122.7(7) .
Cr7 F6 Cr6 123.5(6) .
Cr7 F7 Cr8 123.6(8) .
Cr8 F8 Cr1 123.9(8) .
C1 O1 Cr1 136(2) .
C1 O2 Cr2 139(2) .
C6 O3 Cr1 127(2) .
C6 O4 Cr2 131.7(18) .
C11 O5 Cr2 136(2) .
C11 O6 Cr3 131(2) .
C16 O7 Cr2 131(2) .
C16 O8 Cr3 141(2) .
C21 O9 Cr3 131(2) .
C21 O10 Cr4 124.6(19) .
C26 O11 Cr3 128(2) .
C26 O12 Cr4 136(2) .
C31 O13 Cr4 132(2) .
C31 O14 Cr5 131(2) .
C36 O15 Cr4 126.9(17) .
C36 O16 Cr5 136.6(17) .
C41 O17 Cr5 130(2) .
C41 O18 Cr6 135(2) .
C46 O19 Cr5 131.1(19) .
C46 O20 Cr6 135(2) .
C51 O21 Cr6 131(2) .
C51 O22 Cr7 139(2) .
C56 O23 Cr6 135(2) .
C56 O24 Cr7 133(3) .
C61 O25 Cr7 131(2) .
C61 O26 Cr8 129(2) .
C66 O27 Cr7 134(2) .
C66 O28 Cr8 136(2) .
C71 O29 Cr8 137(3) .
C71 O30 Cr1 126(2) .
C76 O31 Cr8 137.5(18) .
C76 O32 Cr1 137.9(19) .
O2 C1 O1 119(3) .
O2 C1 C2 122(2) .
O1 C1 C2 118(3) .
C1 C2 C4 109.0(14) .
C1 C2 C3 108.3(14) .
C4 C2 C3 111.4(14) .
C1 C2 C5 107.7(14) .
C4 C2 C5 109.9(14) .
C3 C2 C5 110.3(14) .
C2 C3 H3A 109.5 .
C2 C3 H3B 109.5 .
H3A C3 H3B 109.5 .
C2 C3 H3C 109.5 .
H3A C3 H3C 109.5 .
H3B C3 H3C 109.5 .
C2 C4 H4A 109.5 .
C2 C4 H4B 109.5 .
H4A C4 H4B 109.5 .
C2 C4 H4C 109.5 .
H4A C4 H4C 109.5 .
H4B C4 H4C 109.5 .
C2 C5 H5A 109.5 .
C2 C5 H5B 109.5 .
H5A C5 H5B 109.5 .
C2 C5 H5C 109.5 .
H5A C5 H5C 109.5 .
H5B C5 H5C 109.5 .
O3 C6 O4 129(2) .
O3 C6 C7 116(3) .
O4 C6 C7 115(2) .
C9 C7 C8 113.0(17) .
C9 C7 C10 110.0(18) .
C8 C7 C10 111.3(18) .
C9 C7 C6 112(2) .
C8 C7 C6 110(2) .
C10 C7 C6 99(2) .
C7 C8 H8A 109.5 .
C7 C8 H8B 109.5 .
H8A C8 H8B 109.5 .
C7 C8 H8C 109.5 .
H8A C8 H8C 109.5 .
H8B C8 H8C 109.5 .
C7 C9 H9A 109.5 .
C7 C9 H9B 109.5 .
H9A C9 H9B 109.5 .
C7 C9 H9C 109.5 .
H9A C9 H9C 109.5 .
H9B C9 H9C 109.5 .
C7 C10 H10A 109.5 .
C7 C10 H10B 109.5 .
H10A C10 H10B 109.5 .
C7 C10 H10C 109.5 .
H10A C10 H10C 109.5 .
H10B C10 H10C 109.5 .
O5 C11 O6 125(2) .
O5 C11 C12 117(3) .
O6 C11 C12 116(3) .
C14 C12 C15 107.4(16) .
C14 C12 C13 109.2(17) .
C15 C12 C13 108.8(16) .
C14 C12 C11 109.2(17) .
C15 C12 C11 113(2) .
C13 C12 C11 109(2) .
C12 C13 H13A 109.5 .
C12 C13 H13B 109.5 .
H13A C13 H13B 109.5 .
C12 C13 H13C 109.5 .
H13A C13 H13C 109.5 .
H13B C13 H13C 109.5 .
C12 C14 H14A 109.5 .
C12 C14 H14B 109.5 .
H14A C14 H14B 109.5 .
C12 C14 H14C 109.5 .
H14A C14 H14C 109.5 .
H14B C14 H14C 109.5 .
C12 C15 H15A 109.5 .
C12 C15 H15B 109.5 .
H15A C15 H15B 109.5 .
C12 C15 H15C 109.5 .
H15A C15 H15C 109.5 .
H15B C15 H15C 109.5 .
O8 C16 O7 121(3) .
O8 C16 C17 121(3) .
O7 C16 C17 118(3) .
C16 C17 C19 110(2) .
C16 C17 C18 110(2) .
C19 C17 C18 109.0(17) .
C16 C17 C20 106(2) .
C19 C17 C20 112.6(18) .
C18 C17 C20 108.6(18) .
C17 C18 H18A 109.5 .
C17 C18 H18B 109.5 .
H18A C18 H18B 109.5 .
C17 C18 H18C 109.5 .
H18A C18 H18C 109.5 .
H18B C18 H18C 109.5 .
C17 C19 H19A 109.5 .
C17 C19 H19B 109.5 .
H19A C19 H19B 109.5 .
C17 C19 H19C 109.5 .
H19A C19 H19C 109.5 .
H19B C19 H19C 109.5 .
C17 C20 H20A 109.5 .
C17 C20 H20B 109.5 .
H20A C20 H20B 109.5 .
C17 C20 H20C 109.5 .
H20A C20 H20C 109.5 .
H20B C20 H20C 109.5 .
O9 C21 O10 129(3) .
O9 C21 C22 116(3) .
O10 C21 C22 111(3) .
C23 C22 C24 110.6(18) .
C23 C22 C25 109.4(19) .
C24 C22 C25 108.2(19) .
C23 C22 C21 112(2) .
C24 C22 C21 102(2) .
C25 C22 C21 114(2) .
C22 C23 H23A 109.5 .
C22 C23 H23B 109.5 .
H23A C23 H23B 109.5 .
C22 C23 H23C 109.5 .
H23A C23 H23C 109.5 .
H23B C23 H23C 109.5 .
C22 C24 H24A 109.5 .
C22 C24 H24B 109.5 .
H24A C24 H24B 109.5 .
C22 C24 H24C 109.5 .
H24A C24 H24C 109.5 .
H24B C24 H24C 109.5 .
C22 C25 H25A 109.5 .
C22 C25 H25B 109.5 .
H25A C25 H25B 109.5 .
C22 C25 H25C 109.5 .
H25A C25 H25C 109.5 .
H25B C25 H25C 109.5 .
O11 C26 O12 124(3) .
O11 C26 C27 117(3) .
O12 C26 C27 118(3) .
C26 C27 C29 112(2) .
C26 C27 C28 105(2) .
C29 C27 C28 112.1(18) .
C26 C27 C30 113(2) .
C29 C27 C30 107.2(18) .
C28 C27 C30 107.4(17) .
C27 C28 H28A 109.5 .
C27 C28 H28B 109.5 .
H28A C28 H28B 109.5 .
C27 C28 H28C 109.5 .
H28A C28 H28C 109.5 .
H28B C28 H28C 109.5 .
C27 C29 H29A 109.5 .
C27 C29 H29B 109.5 .
H29A C29 H29B 109.5 .
C27 C29 H29C 109.5 .
H29A C29 H29C 109.5 .
H29B C29 H29C 109.5 .
C27 C30 H30A 109.5 .
C27 C30 H30B 109.5 .
H30A C30 H30B 109.5 .
C27 C30 H30C 109.5 .
H30A C30 H30C 109.5 .
H30B C30 H30C 109.5 .
O14 C31 O13 125(3) .
O14 C31 C32 120(3) .
O13 C31 C32 115(3) .
C31 C32 C35 107(2) .
C31 C32 C33 107(2) .
C35 C32 C33 111.0(18) .
C31 C32 C34 112(2) .
C35 C32 C34 109.3(18) .
C33 C32 C34 110.5(18) .
C32 C33 H33A 109.5 .
C32 C33 H33B 109.5 .
H33A C33 H33B 109.5 .
C32 C33 H33C 109.5 .
H33A C33 H33C 109.5 .
H33B C33 H33C 109.5 .
C32 C34 H34A 109.5 .
C32 C34 H34B 109.5 .
H34A C34 H34B 109.5 .
C32 C34 H34C 109.5 .
H34A C34 H34C 109.5 .
H34B C34 H34C 109.5 .
C32 C35 H35A 109.5 .
C32 C35 H35B 109.5 .
H35A C35 H35B 109.5 .
C32 C35 H35C 109.5 .
H35A C35 H35C 109.5 .
H35B C35 H35C 109.5 .
O15 C36 O16 130(2) .
O15 C36 C37 114(2) .
O16 C36 C37 115(2) .
C38 C37 C40 110.2(19) .
C38 C37 C39 110.8(18) .
C40 C37 C39 108.4(18) .
C38 C37 C36 112(2) .
C40 C37 C36 107(2) .
C39 C37 C36 109(2) .
C37 C38 H38A 109.5 .
C37 C38 H38B 109.5 .
H38A C38 H38B 109.5 .
C37 C38 H38C 109.5 .
H38A C38 H38C 109.5 .
H38B C38 H38C 109.5 .
C37 C39 H39A 109.5 .
C37 C39 H39B 109.5 .
H39A C39 H39B 109.5 .
C37 C39 H39C 109.5 .
H39A C39 H39C 109.5 .
H39B C39 H39C 109.5 .
C37 C40 H40A 109.5 .
C37 C40 H40B 109.5 .
H40A C40 H40B 109.5 .
C37 C40 H40C 109.5 .
H40A C40 H40C 109.5 .
H40B C40 H40C 109.5 .
O18 C41 O17 129(3) .
O18 C41 C42 121(3) .
O17 C41 C42 110(3) .
C44 C42 C45 110(2) .
C44 C42 C43 111.5(19) .
C45 C42 C43 110(2) .
C44 C42 C41 107(3) .
C45 C42 C41 109(3) .
C43 C42 C41 108(3) .
C42 C43 H43A 109.5 .
C42 C43 H43B 109.5 .
H43A C43 H43B 109.5 .
C42 C43 H43C 109.5 .
H43A C43 H43C 109.5 .
H43B C43 H43C 109.5 .
C42 C44 H44A 109.5 .
C42 C44 H44B 109.5 .
H44A C44 H44B 109.5 .
C42 C44 H44C 109.5 .
H44A C44 H44C 109.5 .
H44B C44 H44C 109.5 .
C42 C45 H45A 109.5 .
C42 C45 H45B 109.5 .
H45A C45 H45B 109.5 .
C42 C45 H45C 109.5 .
H45A C45 H45C 109.5 .
H45B C45 H45C 109.5 .
O20 C46 O19 128(3) .
O20 C46 C47 119(3) .
O19 C46 C47 114(3) .
C49 C47 C50 109.7(18) .
C49 C47 C48 109.5(18) .
C50 C47 C48 108.1(19) .
C49 C47 C46 111(2) .
C50 C47 C46 110(2) .
C48 C47 C46 108(2) .
C47 C48 H48A 109.5 .
C47 C48 H48B 109.5 .
H48A C48 H48B 109.5 .
C47 C48 H48C 109.5 .
H48A C48 H48C 109.5 .
H48B C48 H48C 109.5 .
C47 C49 H49A 109.5 .
C47 C49 H49B 109.5 .
H49A C49 H49B 109.5 .
C47 C49 H49C 109.5 .
H49A C49 H49C 109.5 .
H49B C49 H49C 109.5 .
C47 C50 H50A 109.5 .
C47 C50 H50B 109.5 .
H50A C50 H50B 109.5 .
C47 C50 H50C 109.5 .
H50A C50 H50C 109.5 .
H50B C50 H50C 109.5 .
O22 C51 O21 124(3) .
O22 C51 C52 121(3) .
O21 C51 C52 115(3) .
C51 C52 C54 111(2) .
C51 C52 C55 112(2) .
C54 C52 C55 108.5(16) .
C51 C52 C53 104.4(18) .
C54 C52 C53 109.9(15) .
C55 C52 C53 111.4(15) .
C52 C53 H53A 109.5 .
C52 C53 H53B 109.5 .
H53A C53 H53B 109.5 .
C52 C53 H53C 109.5 .
H53A C53 H53C 109.5 .
H53B C53 H53C 109.5 .
C52 C54 H54A 109.5 .
C52 C54 H54B 109.5 .
H54A C54 H54B 109.5 .
C52 C54 H54C 109.5 .
H54A C54 H54C 109.5 .
H54B C54 H54C 109.5 .
C52 C55 H55A 109.5 .
C52 C55 H55B 109.5 .
H55A C55 H55B 109.5 .
C52 C55 H55C 109.5 .
H55A C55 H55C 109.5 .
H55B C55 H55C 109.5 .
O24 C56 O23 124(3) .
O24 C56 C57 122(4) .
O23 C56 C57 113(3) .
C56 C57 C59 106(3) .
C56 C57 C60 114(2) .
C59 C57 C60 110.1(18) .
C56 C57 C58 108(2) .
C59 C57 C58 109.9(18) .
C60 C57 C58 109.4(18) .
C57 C58 H58A 109.5 .
C57 C58 H58B 109.5 .
H58A C58 H58B 109.5 .
C57 C58 H58C 109.5 .
H58A C58 H58C 109.5 .
H58B C58 H58C 109.5 .
C57 C59 H59A 109.5 .
C57 C59 H59B 109.5 .
H59A C59 H59B 109.5 .
C57 C59 H59C 109.5 .
H59A C59 H59C 109.5 .
H59B C59 H59C 109.5 .
C57 C60 H60A 109.5 .
C57 C60 H60B 109.5 .
H60A C60 H60B 109.5 .
C57 C60 H60C 109.5 .
H60A C60 H60C 109.5 .
H60B C60 H60C 109.5 .
O26 C61 O25 135(3) .
O26 C61 C62 112(3) .
O25 C61 C62 113(3) .
C63 C62 C64 110.8(18) .
C63 C62 C65 107.2(19) .
C64 C62 C65 109.0(18) .
C63 C62 C61 110(3) .
C64 C62 C61 104(2) .
C65 C62 C61 115(2) .
C62 C63 H63A 109.5 .
C62 C63 H63B 109.5 .
H63A C63 H63B 109.5 .
C62 C63 H63C 109.5 .
H63A C63 H63C 109.5 .
H63B C63 H63C 109.5 .
C62 C64 H64A 109.5 .
C62 C64 H64B 109.5 .
H64A C64 H64B 109.5 .
C62 C64 H64C 109.5 .
H64A C64 H64C 109.5 .
H64B C64 H64C 109.5 .
C62 C65 H65A 109.5 .
C62 C65 H65B 109.5 .
H65A C65 H65B 109.5 .
C62 C65 H65C 109.5 .
H65A C65 H65C 109.5 .
H65B C65 H65C 109.5 .
O27 C66 O28 123(3) .
O27 C66 C67 113(3) .
O28 C66 C67 123(3) .
C68 C67 C66 108(2) .
C68 C67 C69 111.9(19) .
C66 C67 C69 110(3) .
C68 C67 C70 112.2(18) .
C66 C67 C70 104(2) .
C69 C67 C70 110.5(18) .
C67 C68 H68A 109.5 .
C67 C68 H68B 109.5 .
H68A C68 H68B 109.5 .
C67 C68 H68C 109.5 .
H68A C68 H68C 109.5 .
H68B C68 H68C 109.5 .
C67 C69 H69A 109.5 .
C67 C69 H69B 109.5 .
H69A C69 H69B 109.5 .
C67 C69 H69C 109.5 .
H69A C69 H69C 109.5 .
H69B C69 H69C 109.5 .
C67 C70 H70A 109.5 .
C67 C70 H70B 109.5 .
H70A C70 H70B 109.5 .
C67 C70 H70C 109.5 .
H70A C70 H70C 109.5 .
H70B C70 H70C 109.5 .
O29 C71 O30 132(4) .
O29 C71 C72 119(3) .
O30 C71 C72 109(3) .
C75 C72 C73 111.8(18) .
C75 C72 C74 109.8(18) .
C73 C72 C74 112.2(18) .
C75 C72 C71 111(2) .
C73 C72 C71 103(2) .
C74 C72 C71 108(2) .
C72 C73 H73A 109.5 .
C72 C73 H73B 109.5 .
H73A C73 H73B 109.5 .
C72 C73 H73C 109.5 .
H73A C73 H73C 109.5 .
H73B C73 H73C 109.5 .
C72 C74 H74A 109.5 .
C72 C74 H74B 109.5 .
H74A C74 H74B 109.5 .
C72 C74 H74C 109.5 .
H74A C74 H74C 109.5 .
H74B C74 H74C 109.5 .
C72 C75 H75A 109.5 .
C72 C75 H75B 109.5 .
H75A C75 H75B 109.5 .
C72 C75 H75C 109.5 .
H75A C75 H75C 109.5 .
H75B C75 H75C 109.5 .
O31 C76 O32 121(3) .
O31 C76 C77 121(2) .
O32 C76 C77 118(2) .
C78 C77 C80 112.4(17) .
C78 C77 C79 111.3(19) .
C80 C77 C79 108.4(18) .
C78 C77 C76 108(2) .
C80 C77 C76 111(2) .
C79 C77 C76 106(2) .
C77 C78 H78A 109.5 .
C77 C78 H78B 109.5 .
H78A C78 H78B 109.5 .
C77 C78 H78C 109.5 .
H78A C78 H78C 109.5 .
H78B C78 H78C 109.5 .
C77 C79 H79A 109.5 .
C77 C79 H79B 109.5 .
H79A C79 H79B 109.5 .
C77 C79 H79C 109.5 .
H79A C79 H79C 109.5 .
H79B C79 H79C 109.5 .
C77 C80 H80A 109.5 .
C77 C80 H80B 109.5 .
H80A C80 H80B 109.5 .
C77 C80 H80C 109.5 .
H80A C80 H80C 109.5 .
H80B C80 H80C 109.5 .
C1A N1A C8A 115(3) .
C1A N1A H1A1 108.6 .
C8A N1A H1A1 108.6 .
C1A N1A H1A2 108.6 .
C8A N1A H1A2 108.6 .
H1A1 N1A H1A2 107.5 .
N1A C1A C2A 121(3) .
N1A C1A H1A3 107.0 .
C2A C1A H1A3 107.0 .
N1A C1A H1A4 107.0 .
C2A C1A H1A4 107.0 .
H1A3 C1A H1A4 106.7 .
C3A C2A C7A 120.0 .
C3A C2A C1A 125(2) .
C7A C2A C1A 115(2) .
C4A C3A C2A 120.0 .
C4A C3A H3A1 120.0 .
C2A C3A H3A1 120.0 .
C3A C4A N5A 120.0 .
C3A C4A H4A1 120.0 .
N5A C4A H4A1 120.0 .
C4A N5A C6A 120.0 .
C7A C6A N5A 120.0 .
C7A C6A H6A 120.0 .
N5A C6A H6A 120.0 .
C6A C7A C2A 120.0 .
C6A C7A H7A 120.0 .
C2A C7A H7A 120.0 .
C9A C8A N1A 111(3) .
C9A C8A H8A1 109.5 .
N1A C8A H8A1 109.5 .
C9A C8A H8A2 109.5 .
N1A C8A H8A2 109.5 .
H8A1 C8A H8A2 108.1 .
C10A C9A C8A 106(3) .
C10A C9A H9A1 110.6 .
C8A C9A H9A1 110.6 .
C10A C9A H9A2 110.6 .
C8A C9A H9A2 110.6 .
H9A1 C9A H9A2 108.7 .
C9A C10A C11A 117(4) .
C9A C10A H10D 108.1 .
C11A C10A H10D 108.1 .
C9A C10A H10E 108.1 .
C11A C10A H10E 108.1 .
H10D C10A H10E 107.3 .
C12A C11A C10A 118(4) .
C12A C11A H11A 107.9 .
C10A C11A H11A 107.9 .
C12A C11A H11B 107.9 .
C10A C11A H11B 107.9 .
H11A C11A H11B 107.2 .
C12A C12A C11A 120(5) 3_665
C12A C12A H12A 107.4 3_665
C11A C12A H12A 107.4 .
C12A C12A H12B 107.4 3_665
C11A C12A H12B 107.4 .
H12A C12A H12B 106.9 .
C2B C1B H1B1 109.5 .
C2B C1B H1B2 109.5 .
H1B1 C1B H1B2 109.5 .
C2B C1B H1B3 109.5 .
H1B1 C1B H1B3 109.5 .
H1B2 C1B H1B3 109.5 .
C3B C2B C7B 120.0 .
C3B C2B C1B 121(3) .
C7B C2B C1B 119(3) .
C2B C3B C4B 120.0 .
C2B C3B H3B1 120.0 .
C4B C3B H3B1 120.0 .
C3B C4B C5B 120.0 .
C3B C4B H4B1 120.0 .
C5B C4B H4B1 120.0 .
C6B C5B C4B 120.0 .
C6B C5B H5B1 120.0 .
C4B C5B H5B1 120.0 .
C7B C6B C5B 120.0 .
C7B C6B H6B 120.0 .
C5B C6B H6B 120.0 .
C6B C7B C2B 120.0 .
C6B C7B H7B 120.0 .
C2B C7B H7B 120.0 .

loop_
_geom_bond_atom_site_label_1
_geom_bond_atom_site_label_2
_geom_bond_distance
_geom_bond_site_symmetry_2
Cr1 F1 1.907(16) .
Cr1 F8 1.920(13) .
Cr1 O1 1.93(2) .
Cr1 O3 1.944(18) .
Cr1 O32 1.957(18) .
Cr1 O30 2.04(3) .
Cr2 O4 1.919(17) .
Cr2 O5 1.93(2) .
Cr2 O2 1.93(2) .
Cr2 F2 1.951(16) .
Cr2 O7 1.962(18) .
Cr2 F1 1.968(12) .
Cr3 O9 1.88(2) .
Cr3 F2 1.919(17) .
Cr3 F3 1.939(13) .
Cr3 O8 1.946(19) .
Cr3 O6 1.947(19) .
Cr3 O11 1.977(18) .
Cr4 O13 1.91(2) .
Cr4 F3 1.928(16) .
Cr4 O10 1.941(16) .
Cr4 F4 1.962(13) .
Cr4 O12 1.965(16) .
Cr4 O15 1.985(15) .
Cr5 F5 1.923(15) .
Cr5 O14 1.93(2) .
Cr5 F4 1.937(13) .
Cr5 O17 1.940(17) .
Cr5 O19 1.994(18) .
Cr5 O16 2.003(18) .
Cr6 O18 1.91(2) .
Cr6 F6 1.925(15) .
Cr6 O20 1.931(18) .
Cr6 F5 1.939(12) .
Cr6 O23 1.949(19) .
Cr6 O21 1.971(18) .
Cr7 F7 1.904(14) .
Cr7 F6 1.914(14) .
Cr7 O22 1.928(18) .
Cr7 O27 1.950(19) .
Cr7 O25 1.96(2) .
Cr7 O24 1.97(2) .
Cr8 O28 1.89(2) .
Cr8 F8 1.898(14) .
Cr8 O29 1.90(2) .
Cr8 F7 1.936(16) .
Cr8 O31 1.998(18) .
Cr8 O26 2.013(19) .
O1 C1 1.30(3) .
O2 C1 1.23(3) .
O3 C6 1.20(3) .
O4 C6 1.25(3) .
O5 C11 1.23(3) .
O6 C11 1.24(4) .
O7 C16 1.29(3) .
O8 C16 1.20(3) .
O9 C21 1.24(4) .
O10 C21 1.32(3) .
O11 C26 1.24(4) .
O12 C26 1.28(4) .
O13 C31 1.34(4) .
O14 C31 1.26(3) .
O15 C36 1.17(3) .
O16 C36 1.19(3) .
O17 C41 1.27(4) .
O18 C41 1.22(4) .
O19 C46 1.29(4) .
O20 C46 1.21(4) .
O21 C51 1.27(4) .
O22 C51 1.21(4) .
O23 C56 1.30(4) .
O24 C56 1.19(4) .
O25 C61 1.19(4) .
O26 C61 1.18(4) .
O27 C66 1.26(4) .
O28 C66 1.26(4) .
O29 C71 1.15(4) .
O30 C71 1.23(4) .
O31 C76 1.18(3) .
O32 C76 1.19(3) .
C1 C2 1.49(4) .
C2 C4 1.525(15) .
C2 C3 1.525(15) .
C2 C5 1.536(15) .
C3 H3A 0.9600 .
C3 H3B 0.9600 .
C3 H3C 0.9600 .
C4 H4A 0.9600 .
C4 H4B 0.9600 .
C4 H4C 0.9600 .
C5 H5A 0.9600 .
C5 H5B 0.9600 .
C5 H5C 0.9600 .
C6 C7 1.60(3) .
C7 C9 1.522(14) .
C7 C8 1.527(14) .
C7 C10 1.536(15) .
C8 H8A 0.9600 .
C8 H8B 0.9600 .
C8 H8C 0.9600 .
C9 H9A 0.9600 .
C9 H9B 0.9600 .
C9 H9C 0.9600 .
C10 H10A 0.9600 .
C10 H10B 0.9600 .
C10 H10C 0.9600 .
C11 C12 1.56(3) .
C12 C14 1.530(14) .
C12 C15 1.537(14) .
C12 C13 1.539(14) .
C13 H13A 0.9600 .
C13 H13B 0.9600 .
C13 H13C 0.9600 .
C14 H14A 0.9600 .
C14 H14B 0.9600 .
C14 H14C 0.9600 .
C15 H15A 0.9600 .
C15 H15B 0.9600 .
C15 H15C 0.9600 .
C16 C17 1.48(4) .
C17 C19 1.530(15) .
C17 C18 1.538(14) .
C17 C20 1.543(14) .
C18 H18A 0.9600 .
C18 H18B 0.9600 .
C18 H18C 0.9600 .
C19 H19A 0.9600 .
C19 H19B 0.9600 .
C19 H19C 0.9600 .
C20 H20A 0.9600 .
C20 H20B 0.9600 .
C20 H20C 0.9600 .
C21 C22 1.61(4) .
C22 C23 1.533(15) .
C22 C24 1.537(15) .
C22 C25 1.539(15) .
C23 H23A 0.9600 .
C23 H23B 0.9600 .
C23 H23C 0.9600 .
C24 H24A 0.9600 .
C24 H24B 0.9600 .
C24 H24C 0.9600 .
C25 H25A 0.9600 .
C25 H25B 0.9600 .
C25 H25C 0.9600 .
C26 C27 1.49(4) .
C27 C29 1.523(15) .
C27 C28 1.541(14) .
C27 C30 1.550(15) .
C28 H28A 0.9600 .
C28 H28B 0.9600 .
C28 H28C 0.9600 .
C29 H29A 0.9600 .
C29 H29B 0.9600 .
C29 H29C 0.9600 .
C30 H30A 0.9600 .
C30 H30B 0.9600 .
C30 H30C 0.9600 .
C31 C32 1.48(4) .
C32 C35 1.532(15) .
C32 C33 1.542(15) .
C32 C34 1.545(15) .
C33 H33A 0.9600 .
C33 H33B 0.9600 .
C33 H33C 0.9600 .
C34 H34A 0.9600 .
C34 H34B 0.9600 .
C34 H34C 0.9600 .
C35 H35A 0.9600 .
C35 H35B 0.9600 .
C35 H35C 0.9600 .
C36 C37 1.57(3) .
C37 C38 1.531(15) .
C37 C40 1.533(15) .
C37 C39 1.545(14) .
C38 H38A 0.9600 .
C38 H38B 0.9600 .
C38 H38C 0.9600 .
C39 H39A 0.9600 .
C39 H39B 0.9600 .
C39 H39C 0.9600 .
C40 H40A 0.9600 .
C40 H40B 0.9600 .
C40 H40C 0.9600 .
C41 C42 1.55(4) .
C42 C44 1.521(15) .
C42 C45 1.532(15) .
C42 C43 1.535(15) .
C43 H43A 0.9600 .
C43 H43B 0.9600 .
C43 H43C 0.9600 .
C44 H44A 0.9600 .
C44 H44B 0.9600 .
C44 H44C 0.9600 .
C45 H45A 0.9600 .
C45 H45B 0.9600 .
C45 H45C 0.9600 .
C46 C47 1.54(3) .
C47 C49 1.530(15) .
C47 C50 1.538(15) .
C47 C48 1.539(15) .
C48 H48A 0.9600 .
C48 H48B 0.9600 .
C48 H48C 0.9600 .
C49 H49A 0.9600 .
C49 H49B 0.9600 .
C49 H49C 0.9600 .
C50 H50A 0.9600 .
C50 H50B 0.9600 .
C50 H50C 0.9600 .
C51 C52 1.48(4) .
C52 C54 1.534(14) .
C52 C55 1.539(14) .
C52 C53 1.540(14) .
C53 H53A 0.9600 .
C53 H53B 0.9600 .
C53 H53C 0.9600 .
C54 H54A 0.9600 .
C54 H54B 0.9600 .
C54 H54C 0.9600 .
C55 H55A 0.9600 .
C55 H55B 0.9600 .
C55 H55C 0.9600 .
C56 C57 1.50(4) .
C57 C59 1.529(15) .
C57 C60 1.533(15) .
C57 C58 1.536(14) .
C58 H58A 0.9600 .
C58 H58B 0.9600 .
C58 H58C 0.9600 .
C59 H59A 0.9600 .
C59 H59B 0.9600 .
C59 H59C 0.9600 .
C60 H60A 0.9600 .
C60 H60B 0.9600 .
C60 H60C 0.9600 .
C61 C62 1.63(4) .
C62 C63 1.526(15) .
C62 C64 1.541(15) .
C62 C65 1.542(15) .
C63 H63A 0.9600 .
C63 H63B 0.9600 .
C63 H63C 0.9600 .
C64 H64A 0.9600 .
C64 H64B 0.9600 .
C64 H64C 0.9600 .
C65 H65A 0.9600 .
C65 H65B 0.9600 .
C65 H65C 0.9600 .
C66 C67 1.53(4) .
C67 C68 1.523(15) .
C67 C69 1.534(15) .
C67 C70 1.538(15) .
C68 H68A 0.9600 .
C68 H68B 0.9600 .
C68 H68C 0.9600 .
C69 H69A 0.9600 .
C69 H69B 0.9600 .
C69 H69C 0.9600 .
C70 H70A 0.9600 .
C70 H70B 0.9600 .
C70 H70C 0.9600 .
C71 C72 1.62(4) .
C72 C75 1.528(15) .
C72 C73 1.529(15) .
C72 C74 1.533(15) .
C73 H73A 0.9600 .
C73 H73B 0.9600 .
C73 H73C 0.9600 .
C74 H74A 0.9600 .
C74 H74B 0.9600 .
C74 H74C 0.9600 .
C75 H75A 0.9600 .
C75 H75B 0.9600 .
C75 H75C 0.9600 .
C76 C77 1.53(3) .
C77 C78 1.524(14) .
C77 C80 1.527(14) .
C77 C79 1.532(15) .
C78 H78A 0.9600 .
C78 H78B 0.9600 .
C78 H78C 0.9600 .
C79 H79A 0.9600 .
C79 H79B 0.9600 .
C79 H79C 0.9600 .
C80 H80A 0.9600 .
C80 H80B 0.9600 .
C80 H80C 0.9600 .
N1A C1A 1.30(4) .
N1A C8A 1.54(4) .
N1A H1A1 0.9700 .
N1A H1A2 0.9700 .
C1A C2A 1.52(4) .
C1A H1A3 0.9700 .
C1A H1A4 0.9700 .
C2A C3A 1.3900 .
C2A C7A 1.3900 .
C3A C4A 1.3900 .
C3A H3A1 0.9300 .
C4A N5A 1.3900 .
C4A H4A1 0.9300 .
N5A C6A 1.3900 .
C6A C7A 1.3900 .
C6A H6A 0.9300 .
C7A H7A 0.9300 .
C8A C9A 1.54(5) .
C8A H8A1 0.9700 .
C8A H8A2 0.9700 .
C9A C10A 1.52(4) .
C9A H9A1 0.9700 .
C9A H9A2 0.9700 .
C10A C11A 1.53(5) .
C10A H10D 0.9700 .
C10A H10E 0.9700 .
C11A C12A 1.47(4) .
C11A H11A 0.9700 .
C11A H11B 0.9700 .
C12A C12A 1.26(6) 3_665
C12A H12A 0.9700 .
C12A H12B 0.9700 .
C1B C2B 1.48(5) .
C1B H1B1 0.9600 .
C1B H1B2 0.9600 .
C1B H1B3 0.9600 .
C2B C3B 1.3900 .
C2B C7B 1.3900 .
C3B C4B 1.3900 .
C3B H3B1 0.9300 .
C4B C5B 1.3900 .
C4B H4B1 0.9300 .
C5B C6B 1.3900 .
C5B H5B1 0.9300 .
C6B C7B 1.3900 .
C6B H6B 0.9300 .
C7B H7B 0.9300 .
